data_9009715
loop_
_publ_author_name
'Galy, J.'
'Jaud, J.'
'Pulou, R.'
'Sempere, R.'

_publ_section_title
;
 Structure cristalline de la langite, Cu4[SO4(OH)6H2O]*H2O
 Locality: Mazega, Aveyrone, France
;
_journal_name_full 'Bulletin de Mineralogie'
_journal_page_first 641
_journal_page_last 648
_journal_volume 107
_journal_year 1984
_chemical_formula_sum 'Cu4 H10 O12 S'
_chemical_name_mineral Langite
_space_group_IT_number 7
_symmetry_space_group_name_Hall 'P -2yc'
_symmetry_space_group_name_H-M 'P 1 c 1'
_cell_angle_alpha 90
_cell_angle_beta 90.02
_cell_angle_gamma 90
_cell_length_a 7.118
_cell_length_b 6.034
_cell_length_c 11.209
_cell_volume 481.427
_exptl_crystal_density_diffrn 3.369
_cell_formula_units_Z 2
_cod_depositor_comments
;
       Z value inserted to be consistent with given formula.
     Water oxygen renamed so it is considered as oxygen.
                           miguel.
;
_cod_original_formula_sum 'Cu4 S (O12 H10)'
_cod_database_code 9009715

loop_
_symmetry_equiv_pos_as_xyz
x,y,z
x,-y,1/2+z

loop_
_atom_site_aniso_label
_atom_site_aniso_U_11
_atom_site_aniso_U_22
_atom_site_aniso_U_33
_atom_site_aniso_U_12
_atom_site_aniso_U_13
_atom_site_aniso_U_23
Cu1 0.01514 0.00793 0.00827 0.00087 -0.00081 0.00069
Cu2 0.01745 0.00590 0.00637 -0.00239 0.00121 -0.00103
Cu3 0.01232 0.00664 0.00891 0.00000 -0.00162 -0.00034
Cu4 0.01540 0.00664 0.00891 0.00000 -0.00202 0.00034
S 0.00847 0.01660 0.01528 -0.00044 -0.00040 0.00171
O1 0.01335 0.01070 0.01337 0.00152 0.00243 0.00000
O2 0.00847 0.02306 0.02801 -0.00022 0.00121 0.00411
O3 0.01668 0.01217 0.00318 -0.00370 -0.00081 0.00171
O4 0.01412 0.00812 0.00700 -0.00044 -0.00081 0.00000
O5 0.00950 0.00461 0.01591 -0.00239 0.00323 0.00000
O6 0.01437 0.00332 0.01082 0.00196 0.00202 0.00137
O7 0.00385 0.01107 0.01018 -0.00196 0.00243 -0.00411
O8 0.01514 0.00719 0.01082 0.00326 -0.00283 0.00480
O9 0.02464 0.03080 0.02100 -0.01741 -0.00606 0.00857
O10 0.02105 0.02914 0.03183 0.00609 -0.00202 0.01131
O11 0.02592 0.03689 0.02037 0.00457 0.00081 -0.01199
O12 0.01925 0.03523 0.04583 0.00109 -0.00040 -0.00822

loop_
_atom_site_label
_atom_site_fract_x
_atom_site_fract_y
_atom_site_fract_z
Cu1 -0.00700 0.49730 0.00220
Cu2 0.00000 -0.00810 0.00000
Cu3 -0.01570 0.24590 0.25040
Cu4 -0.00960 0.74490 0.24900
S 0.41860 0.68230 0.08230
O1 0.13900 0.24500 0.05920
O2 -0.26700 -0.75900 -0.09580
O3 0.11200 0.49700 -0.16130
O4 -0.14300 -0.25500 -0.05630
O5 0.21500 0.73200 0.09130
O6 -0.12600 -0.50400 0.16350
O7 -0.11900 -0.00900 0.15920
O8 0.11100 0.00600 -0.16320
O9 0.51900 0.89300 0.07900
O10 0.48000 0.55100 0.18610
O11 0.45700 0.56200 -0.02910
O12 0.47900 0.08100 0.30160

_database_code_amcsd 0012082
